data_7207555
loop_
_publ_author_name
'Centore, Roberto'
'Jazbinsek, Mojca'
'Tuzi, Angela'
'Roviello, Antonio'
'Capobianco, Amedeo'
'Peluso, Andrea'

_publ_section_title
;
 A series of compounds forming polar crystals and showing
 single-crystal-to-single-crystal transitions between polar phases
;
_journal_issue 8
_journal_name_full CrystEngComm
_journal_page_first 2645
_journal_paper_doi 10.1039/c2ce06352b
_journal_volume 14
_journal_year 2012
_chemical_formula_moiety 'C11 H14 N2 O2'
_chemical_formula_sum 'C11 H14 N2 O2'
_chemical_formula_weight 206.24
_chemical_name_systematic
;
N'-2-butylidene-4-hydroxybenzohydrazide
;
_space_group_IT_number 33
_symmetry_cell_setting orthorhombic
_symmetry_space_group_name_Hall 'P 2c -2n'
_symmetry_space_group_name_H-M 'P n a 21'
_atom_sites_solution_hydrogens geom
_atom_sites_solution_primary direct
_atom_sites_solution_secondary difmap
_audit_creation_method SHELXL-97
_cell_angle_alpha 90.00
_cell_angle_beta 90.00
_cell_angle_gamma 90.00
_cell_formula_units_Z 4
_cell_length_a 9.916(7)
_cell_length_b 9.185(6)
_cell_length_c 11.738(7)
_cell_measurement_reflns_used 525
_cell_measurement_temperature 173(2)
_cell_measurement_theta_max 23.180
_cell_measurement_theta_min 3.415
_cell_volume 1069.1(12)
_computing_cell_refinement
;
Dirax/lsq (Duisenberg et al., 2000)
;
_computing_data_collection 'Collect (Nonius BV, 1997-2000)'
_computing_data_reduction
;
EvalCCD (Duisenberg & Schreurs 1990-2000)
;
_computing_molecular_graphics 'Ortep-3 for Windows (Farrugia, 1997)'
_computing_structure_refinement 'SHELXL-97 (Sheldrick, 1997)'
_computing_structure_solution 'SIR97 (Altomare at al, 1999)'
_diffrn_ambient_temperature 173(2)
_diffrn_detector 'CCD plate'
_diffrn_detector_area_resol_mean 9
_diffrn_detector_type
;
Bruker-Nonius 95mm CCD camera on \k-goniostat
;
_diffrn_measured_fraction_theta_full 0.996
_diffrn_measured_fraction_theta_max 0.996
_diffrn_measurement_device 'four-circle diffractometer'
_diffrn_measurement_device_type 'Bruker-Nonius KappaCCD'
_diffrn_measurement_method
;
CCD rotation images, thick slices
;
_diffrn_radiation_monochromator graphite
_diffrn_radiation_probe x-ray
_diffrn_radiation_source 'normal-focus sealed tube'
_diffrn_radiation_type MoK\a
_diffrn_radiation_wavelength 0.71073
_diffrn_reflns_av_R_equivalents 0.0948
_diffrn_reflns_av_sigmaI/netI 0.1233
_diffrn_reflns_limit_h_max 11
_diffrn_reflns_limit_h_min -13
_diffrn_reflns_limit_k_max 12
_diffrn_reflns_limit_k_min -11
_diffrn_reflns_limit_l_max 15
_diffrn_reflns_limit_l_min -13
_diffrn_reflns_number 7382
_diffrn_reflns_theta_full 28.13
_diffrn_reflns_theta_max 28.13
_diffrn_reflns_theta_min 3.47
_exptl_absorpt_coefficient_mu 0.090
_exptl_absorpt_correction_T_max 0.9905
_exptl_absorpt_correction_T_min 0.9611
_exptl_absorpt_correction_type multi-scan
_exptl_absorpt_process_details
;
SADABS (Bruker, 2000)
;
_exptl_crystal_colour colourless
_exptl_crystal_density_diffrn 1.281
_exptl_crystal_density_method 'not measured'
_exptl_crystal_description prism
_exptl_crystal_F_000 440
_exptl_crystal_size_max 0.45
_exptl_crystal_size_mid 0.12
_exptl_crystal_size_min 0.10
_refine_diff_density_max 0.159
_refine_diff_density_min -0.227
_refine_diff_density_rms 0.043
_refine_ls_abs_structure_details 'Flack H D (1983), Acta Cryst. A39, 876-881'
_refine_ls_abs_structure_Flack 5(2)
_refine_ls_extinction_method none
_refine_ls_goodness_of_fit_ref 1.004
_refine_ls_hydrogen_treatment mixed
_refine_ls_matrix_type full
_refine_ls_number_parameters 153
_refine_ls_number_reflns 2404
_refine_ls_number_restraints 1
_refine_ls_restrained_S_all 1.004
_refine_ls_R_factor_all 0.1495
_refine_ls_R_factor_gt 0.0578
_refine_ls_shift/su_max 0.000
_refine_ls_shift/su_mean 0.000
_refine_ls_structure_factor_coef Fsqd
_refine_ls_weighting_details 'calc w=1/[\s^2^(Fo^2^)+(0.0479P)^2^+0.0000P] where P=(Fo^2^+2Fc^2^)/3'
_refine_ls_weighting_scheme calc
_refine_ls_wR_factor_gt 0.0986
_refine_ls_wR_factor_ref 0.1221
_reflns_number_gt 1262
_reflns_number_total 2404
_reflns_threshold_expression >2sigma(I)
_cod_data_source_file c2ce06352b.txt
_cod_data_source_block denaturato
_cod_depositor_comments
;
The following automatic conversions were performed:

'_symmetry_cell_setting' value 'Orthorhombic' changed to
'orthorhombic' according to
/home/saulius/struct/CIF-dictionaries/cif_core.dic dictionary named
'cif_core.dic' version 2.4.1 from 2010-06-29.

Automatic conversion script
Id: cif_fix_values 1715 2011-07-08 13:25:40Z adriana 
;
_cod_database_code 7207555

loop_
_symmetry_equiv_pos_as_xyz
'x, y, z'
'-x, -y, z+1/2'
'-x+1/2, y+1/2, z+1/2'
'x+1/2, -y+1/2, z'

loop_
_atom_site_label
_atom_site_type_symbol
_atom_site_fract_x
_atom_site_fract_y
_atom_site_fract_z
_atom_site_U_iso_or_equiv
_atom_site_adp_type
_atom_site_occupancy
_atom_site_symmetry_multiplicity
_atom_site_calc_flag
_atom_site_refinement_flags
C1 C -0.1568(3) 1.1563(3) 0.1111(3) 0.0330(7) Uani 1 1 d .
C2 C -0.0213(3) 1.1197(3) 0.1006(3) 0.0334(7) Uani 1 1 d .
H2 H 0.0360 1.1729 0.0508 0.040 Uiso 1 1 calc R
C3 C 0.0284(3) 1.0059(3) 0.1631(3) 0.0345(7) Uani 1 1 d .
H3 H 0.1210 0.9810 0.1558 0.041 Uiso 1 1 calc R
C4 C -0.0515(3) 0.9261(3) 0.2363(2) 0.0272(7) Uani 1 1 d .
C5 C -0.1853(3) 0.9650(3) 0.2481(3) 0.0345(8) Uani 1 1 d .
H5 H -0.2417 0.9131 0.2994 0.041 Uiso 1 1 calc R
C6 C -0.2371(3) 1.0795(3) 0.1852(3) 0.0385(9) Uani 1 1 d .
H6 H -0.3293 1.1054 0.1934 0.046 Uiso 1 1 calc R
C7 C 0.0142(3) 0.8072(3) 0.3010(3) 0.0314(7) Uani 1 1 d .
C8 C -0.0573(4) 0.4729(4) 0.4235(3) 0.0524(10) Uani 1 1 d .
C9 C -0.1783(5) 0.4204(4) 0.3599(5) 0.0909(17) Uani 1 1 d .
H9A H -0.1703 0.4478 0.2795 0.136 Uiso 1 1 calc R
H9B H -0.2596 0.4648 0.3923 0.136 Uiso 1 1 calc R
H9C H -0.1844 0.3142 0.3662 0.136 Uiso 1 1 calc R
C10 C 0.0057(5) 0.3643(5) 0.5011(5) 0.0923(18) Uani 1 1 d .
H10A H 0.0049 0.2707 0.4637 0.111 Uiso 0.572(11) 1 d PR
H10B H -0.0550 0.3579 0.5672 0.111 Uiso 0.572(11) 1 d PR
H10C H -0.0674 0.3098 0.5348 0.111 Uiso 0.428(11) 1 d PR
H10D H 0.0476 0.4204 0.5624 0.111 Uiso 0.428(11) 1 d PR
N1 N -0.0634(3) 0.6989(3) 0.3428(2) 0.0331(6) Uani 1 1 d .
H1 H -0.148(3) 0.696(3) 0.331(3) 0.040 Uiso 1 1 d .
N2 N -0.0012(3) 0.5980(3) 0.4149(3) 0.0401(7) Uani 1 1 d .
O1 O -0.2116(2) 1.2685(2) 0.0514(2) 0.0465(6) Uani 1 1 d .
H1O H -0.151(3) 1.299(3) -0.012(3) 0.056 Uiso 1 1 d .
O2 O 0.13724(19) 0.8043(2) 0.3150(2) 0.0436(6) Uani 1 1 d .
C11A C 0.1337(7) 0.3892(9) 0.5431(6) 0.058(3) Uani 0.572(11) 1 d P
H11A H 0.1952 0.4107 0.4799 0.087 Uiso 0.572(11) 1 d PR
H11B H 0.1314 0.4722 0.5956 0.087 Uiso 0.572(11) 1 d PR
H11C H 0.1651 0.3025 0.5837 0.087 Uiso 0.572(11) 1 d PR
C11B C 0.0904(17) 0.2705(17) 0.4671(14) 0.126(9) Uani 0.428(11) 1 d P
H11D H 0.1230 0.2142 0.5324 0.189 Uiso 0.428(11) 1 d PR
H11E H 0.0459 0.2051 0.4129 0.189 Uiso 0.428(11) 1 d PR
H11F H 0.1667 0.3186 0.4297 0.189 Uiso 0.428(11) 1 d PR

loop_
_atom_site_aniso_label
_atom_site_aniso_U_11
_atom_site_aniso_U_22
_atom_site_aniso_U_33
_atom_site_aniso_U_23
_atom_site_aniso_U_13
_atom_site_aniso_U_12
C1 0.0323(18) 0.0259(15) 0.0408(18) 0.0039(15) 0.0005(17) 0.0034(13)
C2 0.0260(16) 0.0390(17) 0.0351(18) 0.0086(17) 0.0027(15) -0.0046(14)
C3 0.0241(15) 0.0406(18) 0.0388(17) -0.0028(15) 0.0012(16) 0.0032(15)
C4 0.0245(16) 0.0252(15) 0.0320(18) -0.0007(13) 0.0011(16) -0.0002(13)
C5 0.0256(16) 0.0333(17) 0.045(2) 0.0011(16) 0.0051(16) -0.0003(14)
C6 0.0239(18) 0.0394(19) 0.052(2) 0.0066(17) 0.0072(16) 0.0078(14)
C7 0.0273(17) 0.0318(15) 0.0353(19) -0.0091(15) 0.0066(16) 0.0018(15)
C8 0.047(2) 0.042(2) 0.068(3) 0.012(2) -0.005(2) 0.0034(17)
C9 0.092(4) 0.045(2) 0.136(5) 0.009(3) -0.046(3) -0.013(2)
C10 0.059(3) 0.083(3) 0.135(5) 0.069(3) -0.003(3) 0.011(3)
N1 0.0320(13) 0.0310(13) 0.0364(16) 0.0027(13) -0.0061(15) 0.0028(13)
N2 0.0389(16) 0.0358(15) 0.0454(16) 0.0097(16) -0.0052(13) 0.0028(13)
O1 0.0355(13) 0.0460(14) 0.0579(15) 0.0189(12) 0.0124(13) 0.0119(11)
O2 0.0257(12) 0.0454(12) 0.0597(16) 0.0074(12) -0.0012(12) 0.0040(11)
C11A 0.058(5) 0.060(5) 0.055(5) 0.017(4) -0.012(4) -0.005(3)
C11B 0.141(13) 0.109(13) 0.127(13) 0.063(11) 0.073(11) 0.067(11)

loop_
_atom_type_symbol
_atom_type_description
_atom_type_scat_dispersion_real
_atom_type_scat_dispersion_imag
_atom_type_scat_source
C C 0.0033 0.0016 'International Tables Vol C Tables 4.2.6.8 and 6.1.1.4'
H H 0.0000 0.0000 'International Tables Vol C Tables 4.2.6.8 and 6.1.1.4'
N N 0.0061 0.0033 'International Tables Vol C Tables 4.2.6.8 and 6.1.1.4'
O O 0.0106 0.0060 'International Tables Vol C Tables 4.2.6.8 and 6.1.1.4'

loop_
_geom_angle_atom_site_label_1
_geom_angle_atom_site_label_2
_geom_angle_atom_site_label_3
_geom_angle
_geom_angle_publ_flag
O1 C1 C6 119.0(3) no
O1 C1 C2 121.6(3) no
C6 C1 C2 119.4(3) no
C3 C2 C1 119.0(3) no
C3 C2 H2 120.5 no
C1 C2 H2 120.5 no
C2 C3 C4 122.2(3) no
C2 C3 H3 118.9 no
C4 C3 H3 118.9 no
C3 C4 C5 118.5(3) no
C3 C4 C7 117.3(3) no
C5 C4 C7 124.2(3) no
C4 C5 C6 119.9(3) no
C4 C5 H5 120.0 no
C6 C5 H5 120.0 no
C1 C6 C5 120.9(3) no
C1 C6 H6 119.6 no
C5 C6 H6 119.6 no
O2 C7 N1 120.0(3) no
O2 C7 C4 121.3(3) no
N1 C7 C4 118.6(3) no
N2 C8 C10 117.9(4) no
N2 C8 C9 126.8(4) no
C10 C8 C9 115.3(4) no
C8 C9 H9A 109.5 no
C8 C9 H9B 109.5 no
H9A C9 H9B 109.5 no
C8 C9 H9C 109.5 no
H9A C9 H9C 109.5 no
H9B C9 H9C 109.5 no
C11B C10 C11A 67.4(9) no
C11B C10 C8 122.7(8) no
C11A C10 C8 119.5(5) no
C11B C10 H10A 42.0 no
C11A C10 H10A 108.5 no
C8 C10 H10A 108.4 no
C11B C10 H10B 127.8 no
C11A C10 H10B 106.9 no
C8 C10 H10B 105.5 no
H10A C10 H10B 107.5 no
C11B C10 H10C 105.9 no
C11A C10 H10C 129.1 no
C8 C10 H10C 106.5 no
H10A C10 H10C 73.7 no
H10B C10 H10C 35.6 no
C11B C10 H10D 108.0 no
C11A C10 H10D 42.2 no
C8 C10 H10D 106.0 no
H10A C10 H10D 143.9 no
H10B C10 H10D 73.2 no
H10C C10 H10D 106.9 no
C7 N1 N2 117.2(3) no
C7 N1 H1 122(2) no
N2 N1 H1 121(2) no
C8 N2 N1 116.8(3) no
C1 O1 H1O 111.2(19) no
C10 C11A C11B 52.6(6) no
C10 C11A H10D 45.0 no
C11B C11A H10D 96.2 no
C10 C11A H11A 109.6 no
C11B C11A H11A 82.6 no
H10D C11A H11A 134.0 no
C10 C11A H11B 109.4 no
C11B C11A H11B 161.8 no
H10D C11A H11B 65.6 no
H11A C11A H11B 109.5 no
C10 C11A H11C 109.4 no
C11B C11A H11C 77.6 no
H10D C11A H11C 115.2 no
H11A C11A H11C 109.5 no
H11B C11A H11C 109.5 no
C10 C11A H11F 79.3 no
C11B C11A H11F 38.2 no
H10D C11A H11F 123.0 no
H11A C11A H11F 44.6 no
H11B C11A H11F 152.8 no
H11C C11A H11F 90.6 no
C10 C11B C11A 59.9(8) no
C10 C11B H10A 49.6 no
C11A C11B H10A 108.6 no
C10 C11B H11C 84.9 no
C11A C11B H11C 37.2 no
H10A C11B H11C 120.5 no
C10 C11B H11D 109.3 no
C11A C11B H11D 79.7 no
H10A C11B H11D 111.5 no
H11C C11B H11D 42.9 no
C10 C11B H11E 108.8 no
C11A C11B H11E 168.0 no
H10A C11B H11E 61.3 no
H11C C11B H11E 152.3 no
H11D C11B H11E 109.5 no
C10 C11B H11F 110.3 no
C11A C11B H11F 73.3 no
H10A C11B H11F 138.6 no
H11C C11B H11F 86.7 no
H11D C11B H11F 109.5 no
H11E C11B H11F 109.5 no

loop_
_geom_bond_atom_site_label_1
_geom_bond_atom_site_label_2
_geom_bond_distance
_geom_bond_publ_flag
C1 O1 1.360(4) no
C1 C6 1.374(4) no
C1 C2 1.391(4) no
C2 C3 1.369(4) no
C2 H2 0.9500 no
C3 C4 1.379(4) no
C3 H3 0.9500 no
C4 C5 1.380(4) no
C4 C7 1.481(4) no
C5 C6 1.385(4) no
C5 H5 0.9500 no
C6 H6 0.9500 no
C7 O2 1.231(3) no
C7 N1 1.350(4) no
C8 N2 1.281(4) no
C8 C10 1.488(5) no
C8 C9 1.493(5) no
C9 H9A 0.9800 no
C9 H9B 0.9800 no
C9 H9C 0.9800 no
C10 C11B 1.268(13) no
C10 C11A 1.381(8) no
C10 H10A 0.9657 no
C10 H10B 0.9829 no
C10 H10C 0.9651 no
C10 H10D 0.9778 no
N1 N2 1.398(4) no
N1 H1 0.85(3) no
O1 H1O 1.00(4) no
C11A C11B 1.473(19) no
C11A H10D 0.9285 no
C11A H11A 0.9800 no
C11A H11B 0.9800 no
C11A H11C 0.9800 no
C11A H11F 1.5170 no
C11B H10A 0.8486 no
C11B H11C 1.5845 no
C11B H11D 0.9800 no
C11B H11E 0.9800 no
C11B H11F 0.9800 no

loop_
_geom_torsion_atom_site_label_1
_geom_torsion_atom_site_label_2
_geom_torsion_atom_site_label_3
_geom_torsion_atom_site_label_4
_geom_torsion
_geom_torsion_publ_flag
O1 C1 C2 C3 179.8(3) no
C6 C1 C2 C3 1.2(5) no
C1 C2 C3 C4 0.0(5) no
C2 C3 C4 C5 -1.3(5) no
C2 C3 C4 C7 -178.9(3) no
C3 C4 C5 C6 1.5(5) no
C7 C4 C5 C6 178.9(3) no
O1 C1 C6 C5 -179.7(3) no
C2 C1 C6 C5 -1.0(5) no
C4 C5 C6 C1 -0.4(5) no
C3 C4 C7 O2 20.1(5) no
C5 C4 C7 O2 -157.3(3) no
C3 C4 C7 N1 -158.4(3) no
C5 C4 C7 N1 24.2(5) no
N2 C8 C10 C11B -93.4(13) no
C9 C8 C10 C11B 84.4(13) no
N2 C8 C10 C11A -12.7(8) no
C9 C8 C10 C11A 165.1(6) no
O2 C7 N1 N2 9.0(4) no
C4 C7 N1 N2 -172.4(3) no
C10 C8 N2 N1 -179.1(4) no
C9 C8 N2 N1 3.4(6) no
C7 N1 N2 C8 -157.1(3) no
C8 C10 C11A C11B -115.9(9) no
C8 C10 C11B C11A 111.5(9) no

loop_
_reflns_scale_group_code
_reflns_scale_meas_F
1 1.0
